data_7062635
loop_
_publ_author_name
'Moon, Josh'
'Guo, Zhifang'
'Beaumont, Owen A.'
'Hamilton, Sophie'
'Bousrez, Guillaume'
'Mottram, Eleanor'
'Wang, Jun'
'Somers, Anthony E.'
'Deacon, Glen B.'
'Junk, Peter C.'

_publ_section_title
;
 4-Hydroxybenzoato-rare earth(iii) complexes -- syntheses, a structural
 goldmine from coordination diversity and improved corrosion inhibition
 behaviour
;
_journal_issue 36
_journal_name_full 'New Journal of Chemistry'
_journal_page_first 16843
_journal_page_last 16854
_journal_paper_doi 10.1039/D3NJ02735J
_journal_volume 47
_journal_year 2023
_chemical_formula_moiety 'C42 H38 Eu2 O22, 2(H2 O)'
_chemical_formula_sum 'C42 H42 Eu2 O24'
_chemical_formula_weight 1234.67
_space_group_crystal_system monoclinic
_space_group_IT_number 14
_space_group_name_Hall '-P 2ybc'
_space_group_name_H-M_alt 'P 1 21/c 1'
_atom_sites_solution_hydrogens mixed
_atom_sites_solution_primary dual
_audit_creation_date 2023-04-03
_audit_creation_method
;
Olex2 1.3
(compiled 2020.11.12 svn.r5f609507 for OlexSys, GUI svn.r6408)
;
_audit_update_record
;
2023-06-12 deposited with the CCDC.	2023-08-01 downloaded from the CCDC.
;
_cell_angle_alpha 90
_cell_angle_beta 105.9590(10)
_cell_angle_gamma 90
_cell_formula_units_Z 2
_cell_length_a 10.4168(3)
_cell_length_b 14.9277(5)
_cell_length_c 15.5044(5)
_cell_measurement_reflns_used 14676
_cell_measurement_temperature 123.00(10)
_cell_measurement_theta_max 76.7900
_cell_measurement_theta_min 4.2000
_cell_volume 2318.00(13)
_computing_cell_refinement 'CrysAlisPro 1.171.40.84a (Rigaku OD, 2020)'
_computing_data_collection 'CrysAlisPro 1.171.40.84a (Rigaku OD, 2020)'
_computing_data_reduction 'CrysAlisPro 1.171.40.84a (Rigaku OD, 2020)'
_computing_molecular_graphics 'Olex2 1.3 (Dolomanov et al., 2009)'
_computing_publication_material 'Olex2 1.3 (Dolomanov et al., 2009)'
_computing_structure_refinement 'SHELXL 2018/3 (Sheldrick, 2015)'
_computing_structure_solution 'SHELXT 2018/2 (Sheldrick, 2018)'
_diffrn_ambient_environment N~2~
_diffrn_ambient_temperature 123.00(10)
_diffrn_detector 'Hybrid Pixel Array Detector'
_diffrn_detector_area_resol_mean 10.0000
_diffrn_detector_type HyPix
_diffrn_measured_fraction_theta_full 1.000
_diffrn_measured_fraction_theta_max 0.986
_diffrn_measurement_details
;
List of Runs (angles in degrees, time in seconds):

  # Type    Start    End  Width  t~exp~   \w     \q     \k     \f   Frames
#--------------------------------------------------------------------------
  1  \w     34.00 120.00   0.50    0.06    --   47.64  54.00-138.00  172
  2  \w     94.00 178.00   0.50    0.25    --  107.75  54.00-138.00  168
  3  \w    153.00 178.00   0.50    0.25    --  107.75  30.00   0.00   50
  4  \w    112.00 138.00   0.50    0.25    --  107.75  30.00   0.00   52
  5  \w     51.00 104.00   0.50    0.25    --  107.75 -94.00 -60.00  106
  6  \w     34.00  95.00   0.50    0.06    --   47.64-125.00  60.00  122
  7  \w     36.00  61.00   0.50    0.25    --  107.75-125.00   0.00   50
  8  \w     39.00  92.00   0.50    0.25    --  107.75 -94.00-180.00  106
  9  \w     35.00  98.00   0.50    0.25    --  107.75 -77.00-150.00  126
 10  \w     37.00  62.00   0.50    0.25    --  107.75 -45.00-150.00   50
 11  \w    105.00 131.00   0.50    0.25    --  107.75 -77.00-150.00   52
 12  \w     48.00  74.00   0.50    0.25    --  107.75 -45.00 -90.00   52
 13  \w     36.00  76.00   0.50    0.25    --  107.75 -45.00  30.00   80
 14  \w     35.00  90.00   0.50    0.25    --  107.75 -54.00  78.00  110
 15  \w     36.00  61.00   0.50    0.25    --  107.75 -45.00 120.00   50
 16  \w     33.00  64.00   0.50    0.25    --  107.75 -30.00  60.00   62
 17  \w    -24.00  62.00   0.50    0.06    --   47.64 -54.00  78.00  172
 18  \w     33.00  62.00   0.50    0.25    --  107.75 -30.00 -30.00   58
 19  \w     33.00  66.00   0.50    0.25    --  107.75 -30.00 -60.00   66
 20  \w     41.00  66.00   0.50    0.25    --  107.75 -45.00-120.00   50
 21  \w     37.00  76.00   0.50    0.25    --  107.75 -45.00-180.00   78
 22  \w     33.00  66.00   0.50    0.25    --  107.75 -30.00-150.00   66
 23  \w     33.00  66.00   0.50    0.25    --  107.75 -30.00-120.00   66
 24  \w     34.00  64.00   0.50    0.25    --  107.75 -30.00 -90.00   60
 25  \w     38.00  65.00   0.50    0.25    --  107.75 -30.00   0.00   54
 26  \w     33.00  66.00   0.50    0.25    --  107.75 -30.00  90.00   66
 27  \w     33.00 122.00   0.50    0.25    --  107.75 -15.00  60.00  178
 28  \w    -62.00  25.00   0.50    0.06    --  -47.64  54.00-138.00  174
 29  \w    -92.00 -14.00   0.50    0.25    --  -86.25  54.00-138.00  156
 30  \w   -120.00 -33.00   0.50    0.06    --  -47.64 -54.00  78.00  174
 31  \w   -159.00 -72.00   0.50    0.25    --  -86.25 -54.00  78.00  174
 32  \w   -120.00 -73.00   0.50    0.06    --  -47.64-125.00-150.00   94
;
_diffrn_measurement_device 'four-circle diffractometer'
_diffrn_measurement_device_type 'XtaLAB Synergy, Dualflex, HyPix'
_diffrn_measurement_method '\w scans'
_diffrn_orient_matrix_type 'CrysAlisPro convention (1999,Acta A55,543-557)'
_diffrn_orient_matrix_UB_11 0.0868193000
_diffrn_orient_matrix_UB_12 -0.0589138000
_diffrn_orient_matrix_UB_13 0.0753064000
_diffrn_orient_matrix_UB_21 -0.0785147000
_diffrn_orient_matrix_UB_22 0.0337987000
_diffrn_orient_matrix_UB_23 0.0645430000
_diffrn_orient_matrix_UB_31 -0.0997351000
_diffrn_orient_matrix_UB_32 -0.0777280000
_diffrn_orient_matrix_UB_33 -0.0290360000
_diffrn_radiation_monochromator mirror
_diffrn_radiation_probe x-ray
_diffrn_radiation_type 'Cu K\a'
_diffrn_radiation_wavelength 1.54184
_diffrn_reflns_av_R_equivalents 0.0595
_diffrn_reflns_av_unetI/netI 0.0378
_diffrn_reflns_Laue_measured_fraction_full 1.000
_diffrn_reflns_Laue_measured_fraction_max 0.986
_diffrn_reflns_limit_h_max 12
_diffrn_reflns_limit_h_min -13
_diffrn_reflns_limit_k_max 17
_diffrn_reflns_limit_k_min -18
_diffrn_reflns_limit_l_max 19
_diffrn_reflns_limit_l_min -19
_diffrn_reflns_number 24759
_diffrn_reflns_point_group_measured_fraction_full 1.000
_diffrn_reflns_point_group_measured_fraction_max 0.986
_diffrn_reflns_theta_full 67.684
_diffrn_reflns_theta_max 77.237
_diffrn_reflns_theta_min 4.191
_diffrn_source 'micro-focus sealed X-ray tube'
_diffrn_source_type 'PhotonJet (Cu) X-ray Source'
_exptl_absorpt_coefficient_mu 19.940
_exptl_absorpt_correction_T_max 1.00000
_exptl_absorpt_correction_T_min 0.52046
_exptl_absorpt_correction_type multi-scan
_exptl_absorpt_process_details
;
CrysAlisPro 1.171.40.84a (Rigaku Oxford Diffraction, 2020)
Empirical absorption correction using spherical harmonics,
implemented in SCALE3 ABSPACK scaling algorithm.
;
_exptl_crystal_colour 'clear colourless'
_exptl_crystal_colour_lustre clear
_exptl_crystal_colour_primary colourless
_exptl_crystal_density_diffrn 1.769
_exptl_crystal_description block
_exptl_crystal_F_000 1224
_exptl_crystal_preparation
'Seeded an aqueous solution of the cleaned Eu(4hob)3 precipitate, made by metathesis with Na4hob and EuCl3, with a single crystal of the yttrium dimer, prepared in the same way.'
_exptl_crystal_recrystallization_method 'From water, seeded with the yttrium analogue.'
_exptl_crystal_size_max 0.6
_exptl_crystal_size_mid 0.4
_exptl_crystal_size_min 0.25
_refine_diff_density_max 1.114
_refine_diff_density_min -1.337
_refine_diff_density_rms 0.132
_refine_ls_extinction_method none
_refine_ls_goodness_of_fit_ref 1.060
_refine_ls_hydrogen_treatment constr
_refine_ls_matrix_type full
_refine_ls_number_parameters 314
_refine_ls_number_reflns 4842
_refine_ls_number_restraints 0
_refine_ls_restrained_S_all 1.060
_refine_ls_R_factor_all 0.0370
_refine_ls_R_factor_gt 0.0355
_refine_ls_shift/su_max 0.001
_refine_ls_shift/su_mean 0.000
_refine_ls_structure_factor_coef Fsqd
_refine_ls_weighting_details 'w=1/[\s^2^(Fo^2^)+(0.0691P)^2^+1.3046P] where P=(Fo^2^+2Fc^2^)/3'
_refine_ls_weighting_scheme calc
_refine_ls_wR_factor_gt 0.0975
_refine_ls_wR_factor_ref 0.0988
_reflns_Friedel_coverage 0.000
_reflns_number_gt 4587
_reflns_number_total 4842
_reflns_threshold_expression 'I > 2\s(I)'
_cod_data_source_file d3nj02735j2.cif
_cod_data_source_block jo2022_b2
_cod_depositor_comments 'Adding full bibliography for 7062632--7062650.cif.'
_cod_database_code 7062635
_shelx_shelxl_version_number 2018/3
_chemical_oxdiff_formula 'Eu C H O'
_chemical_oxdiff_usercomment 'Colourless block'
_shelx_space_group_comment
;
The symmetry employed for this shelxl refinement is uniquely defined
by the following loop, which should always be used as a source of
symmetry information in preference to the above space-group names.
They are only intended as comments.
;
_shelx_estimated_absorpt_t_max 0.082
_shelx_estimated_absorpt_t_min 0.029
_reflns_odcompleteness_completeness 99.86
_reflns_odcompleteness_iscentric 1
_reflns_odcompleteness_theta 74.33
_olex2_refinement_description
;
1.a Free rotating group:
 O12(H12A,H12B)
1.b Rotating group:
 O7(H7A,H7B), O8(H8A,H8B)
1.c Aromatic/amide H refined with riding coordinates:
 C10(H10A), C14(H14), C13(H13), C21(H21), C7(H7), C17(H17), C18(H18), C11(H11),
  C3(H3), C6(H6), C20(H20), C4(H4)
1.d Tetrahedral OH refined with riding coordinates:
 O9(H9)
1.e Idealised tetrahedral OH refined as rotating group:
 O10(H10), O11(H11A)
;
_olex2_exptl_crystal_mounting_method 'Thick hydrocarbon oil.'
_olex2_submission_special_instructions 'No special instructions were received'
_oxdiff_exptl_absorpt_empirical_details
;
Empirical correction (ABSPACK) includes:
- Absorption correction using spherical harmonics
- Frame scaling
;
_oxdiff_exptl_absorpt_empirical_full_max 2.342
_oxdiff_exptl_absorpt_empirical_full_min 0.566

loop_
_space_group_symop_operation_xyz
'x, y, z'
'-x, y+1/2, -z+1/2'
'-x, -y, -z'
'x, -y-1/2, z-1/2'

loop_
_atom_site_label
_atom_site_type_symbol
_atom_site_fract_x
_atom_site_fract_y
_atom_site_fract_z
_atom_site_U_iso_or_equiv
_atom_site_adp_type
_atom_site_occupancy
_atom_site_site_symmetry_order
_atom_site_calc_flag
_atom_site_refinement_flags_posn
_atom_site_refinement_flags_adp
_atom_site_refinement_flags_occupancy
_atom_site_disorder_assembly
_atom_site_disorder_group
Eu1 Eu 0.46326(2) 0.14781(2) 0.41841(2) 0.00872(9) Uani 1 1 d . . . . .
O3 O 0.5584(2) 0.28117(15) 0.50877(14) 0.0113(4) Uani 1 1 d . . . . .
O6 O 0.6401(2) -0.00664(15) 0.60413(14) 0.0102(4) Uani 1 1 d . . . . .
O4 O 0.5413(2) 0.28219(14) 0.36533(14) 0.0116(4) Uani 1 1 d . . . . .
O1 O 0.2776(2) 0.18084(15) 0.28683(14) 0.0102(4) Uani 1 1 d . . . . .
O5 O 0.6661(2) 0.08430(16) 0.49592(14) 0.0125(4) Uani 1 1 d . . . . .
O7 O 0.5600(2) 0.10141(16) 0.30090(15) 0.0136(4) Uani 1 1 d . . . . .
H7A H 0.590421 0.047562 0.293490 0.020 Uiso 1 1 d R U . . .
H7B H 0.570713 0.132954 0.255605 0.020 Uiso 1 1 d R U . . .
O8 O 0.4335(2) 0.11297(16) 0.56021(14) 0.0130(4) Uani 1 1 d . . . . .
H8A H 0.445894 0.159960 0.593197 0.019 Uiso 1 1 d R U . . .
H8B H 0.494778 0.076799 0.588126 0.019 Uiso 1 1 d R U . . .
O2 O 0.2559(2) 0.21957(15) 0.41860(14) 0.0116(4) Uani 1 1 d . . . . .
O12 O 0.3810(2) 0.30744(16) 0.19658(15) 0.0140(4) Uani 1 1 d G . . . .
H12A H 0.441559 0.302993 0.245934 0.021 Uiso 1 1 d G U . . .
H12B H 0.332630 0.261254 0.194962 0.021 Uiso 1 1 d G U . . .
O10 O 0.7739(2) 0.67300(17) 0.44971(16) 0.0162(5) Uani 1 1 d . . . . .
H10 H 0.766089 0.700655 0.493687 0.024 Uiso 1 1 calc R U . . .
O9 O -0.3516(2) 0.22419(17) 0.18780(15) 0.0163(5) Uani 1 1 d . . . . .
H9 H -0.372592 0.208633 0.135049 0.024 Uiso 1 1 calc R U . . .
C8 C 0.5747(3) 0.3223(2) 0.4405(2) 0.0100(6) Uani 1 1 d . . . . .
C9 C 0.6318(3) 0.4132(2) 0.4469(2) 0.0099(6) Uani 1 1 d . . . . .
C2 C 0.0596(3) 0.2222(2) 0.2944(2) 0.0101(6) Uani 1 1 d . . . . .
C10 C 0.6580(3) 0.4518(2) 0.3713(2) 0.0125(6) Uani 1 1 d . . . . .
H10A H 0.642672 0.418706 0.318584 0.015 Uiso 1 1 calc R U . . .
C16 C 0.8602(3) 0.0403(2) 0.6077(2) 0.0101(6) Uani 1 1 d . . . . .
C14 C 0.6575(3) 0.4637(2) 0.5262(2) 0.0112(6) Uani 1 1 d . . . . .
H14 H 0.642082 0.438646 0.577378 0.013 Uiso 1 1 calc R U . . .
C1 C 0.2034(3) 0.2082(2) 0.3342(2) 0.0085(5) Uani 1 1 d . . . . .
C13 C 0.7054(3) 0.5503(2) 0.5291(2) 0.0104(6) Uani 1 1 d . . . . .
H13 H 0.721969 0.583335 0.581877 0.012 Uiso 1 1 calc R U . . .
C21 C 0.9142(3) 0.0027(2) 0.6922(2) 0.0136(6) Uani 1 1 d . . . . .
H21 H 0.858169 -0.023091 0.722700 0.016 Uiso 1 1 calc R U . . .
C15 C 0.7140(3) 0.0396(2) 0.56620(19) 0.0095(6) Uani 1 1 d . . . . .
C7 C 0.0052(3) 0.2156(2) 0.2013(2) 0.0124(6) Uani 1 1 d . . . . .
H7 H 0.061409 0.209151 0.164308 0.015 Uiso 1 1 calc R U . . .
C12 C 0.7290(3) 0.5880(2) 0.4522(2) 0.0123(6) Uani 1 1 d . . . . .
C17 C 0.9453(3) 0.0800(2) 0.5628(2) 0.0125(6) Uani 1 1 d . . . . .
H17 H 0.909659 0.106366 0.506974 0.015 Uiso 1 1 calc R U . . .
C19 C 1.1351(3) 0.0413(2) 0.6849(2) 0.0128(6) Uani 1 1 d . . . . .
C18 C 1.0824(3) 0.0802(2) 0.6009(2) 0.0149(6) Uani 1 1 d . . . . .
H18 H 1.138739 0.106037 0.570597 0.018 Uiso 1 1 calc R U . . .
C11 C 0.7061(3) 0.5380(2) 0.3736(2) 0.0150(6) Uani 1 1 d . . . . .
H11 H 0.723310 0.562725 0.322861 0.018 Uiso 1 1 calc R U . . .
C3 C -0.0259(3) 0.2341(2) 0.3489(2) 0.0134(6) Uani 1 1 d . . . . .
H3 H 0.009927 0.240966 0.410426 0.016 Uiso 1 1 calc R U . . .
C6 C -0.1315(3) 0.2185(2) 0.1641(2) 0.0126(6) Uani 1 1 d . . . . .
H6 H -0.167104 0.215405 0.102157 0.015 Uiso 1 1 calc R U . . .
C5 C -0.2160(3) 0.2261(2) 0.2197(2) 0.0129(6) Uani 1 1 d . . . . .
C20 C 1.0512(3) 0.0036(2) 0.7309(2) 0.0166(6) Uani 1 1 d . . . . .
H20 H 1.086830 -0.020999 0.787521 0.020 Uiso 1 1 calc R U . . .
C4 C -0.1628(3) 0.2360(3) 0.3127(2) 0.0166(7) Uani 1 1 d . . . . .
H4 H -0.218986 0.243715 0.349491 0.020 Uiso 1 1 calc R U . . .
O11 O 1.2699(2) 0.03799(17) 0.72488(17) 0.0181(5) Uani 1 1 d . . . . .
H11A H 1.304431 0.084924 0.715243 0.027 Uiso 1 1 calc R U . . .

loop_
_atom_site_aniso_label
_atom_site_aniso_U_11
_atom_site_aniso_U_22
_atom_site_aniso_U_33
_atom_site_aniso_U_23
_atom_site_aniso_U_13
_atom_site_aniso_U_12
Eu1 0.00781(13) 0.01176(13) 0.00706(13) 0.00054(6) 0.00281(8) -0.00036(6)
O3 0.0151(10) 0.0133(10) 0.0061(9) 0.0005(8) 0.0039(8) -0.0038(8)
O6 0.0086(9) 0.0120(10) 0.0099(10) -0.0015(8) 0.0025(8) -0.0037(8)
O4 0.0163(10) 0.0128(10) 0.0062(10) -0.0018(8) 0.0041(8) -0.0026(9)
O1 0.0079(9) 0.0172(11) 0.0071(10) 0.0022(8) 0.0047(8) 0.0028(9)
O5 0.0094(10) 0.0179(11) 0.0115(10) 0.0053(9) 0.0047(8) 0.0015(8)
O7 0.0141(10) 0.0170(11) 0.0117(10) -0.0002(9) 0.0069(8) 0.0038(9)
O8 0.0174(11) 0.0142(11) 0.0096(10) 0.0007(8) 0.0076(9) 0.0031(9)
O2 0.0095(10) 0.0176(11) 0.0077(10) -0.0032(8) 0.0023(8) 0.0014(8)
O12 0.0107(10) 0.0189(12) 0.0126(10) 0.0069(9) 0.0035(8) 0.0005(9)
O10 0.0260(12) 0.0108(10) 0.0162(11) -0.0032(9) 0.0134(10) -0.0061(10)
O9 0.0070(10) 0.0344(14) 0.0067(10) 0.0004(9) 0.0006(8) 0.0021(9)
C8 0.0057(12) 0.0126(14) 0.0118(14) 0.0004(12) 0.0022(11) 0.0012(12)
C9 0.0097(13) 0.0124(15) 0.0083(14) 0.0009(11) 0.0034(11) 0.0013(11)
C2 0.0078(13) 0.0137(14) 0.0082(13) -0.0016(11) 0.0014(11) -0.0009(11)
C10 0.0174(15) 0.0140(15) 0.0079(14) -0.0010(12) 0.0064(12) -0.0021(12)
C16 0.0093(13) 0.0118(14) 0.0093(14) -0.0017(11) 0.0029(11) -0.0005(11)
C14 0.0127(14) 0.0136(14) 0.0089(14) 0.0009(11) 0.0056(11) -0.0028(12)
C1 0.0093(13) 0.0085(13) 0.0085(13) 0.0018(11) 0.0039(10) -0.0007(11)
C13 0.0130(14) 0.0128(15) 0.0055(13) -0.0015(11) 0.0028(11) 0.0007(11)
C21 0.0123(14) 0.0144(15) 0.0142(15) 0.0032(12) 0.0038(12) -0.0032(12)
C15 0.0103(13) 0.0113(14) 0.0069(13) -0.0028(11) 0.0022(11) -0.0004(11)
C7 0.0116(14) 0.0188(16) 0.0088(14) 0.0018(12) 0.0062(11) 0.0010(12)
C12 0.0131(14) 0.0103(14) 0.0150(15) 0.0003(12) 0.0064(12) -0.0005(11)
C17 0.0102(14) 0.0183(16) 0.0094(14) 0.0000(12) 0.0034(11) -0.0002(12)
C19 0.0080(13) 0.0121(14) 0.0171(15) -0.0029(12) 0.0017(12) 0.0005(11)
C18 0.0114(15) 0.0195(16) 0.0158(15) -0.0012(13) 0.0068(12) -0.0037(13)
C11 0.0207(16) 0.0156(15) 0.0114(15) -0.0005(12) 0.0093(12) -0.0038(13)
C3 0.0109(14) 0.0221(16) 0.0078(13) 0.0000(12) 0.0033(11) 0.0041(12)
C6 0.0126(14) 0.0197(16) 0.0057(13) 0.0021(12) 0.0031(11) 0.0022(12)
C5 0.0080(13) 0.0198(16) 0.0103(14) 0.0017(12) 0.0014(11) 0.0033(12)
C20 0.0131(15) 0.0212(17) 0.0128(15) 0.0027(13) -0.0009(12) -0.0027(13)
C4 0.0100(14) 0.0308(19) 0.0094(14) -0.0036(13) 0.0032(12) 0.0033(13)
O11 0.0077(10) 0.0191(12) 0.0252(13) 0.0015(10) 0.0008(9) -0.0001(9)

loop_
_atom_type_symbol
_atom_type_description
_atom_type_scat_dispersion_real
_atom_type_scat_dispersion_imag
_atom_type_scat_source
C C 0.0181 0.0091 'International Tables Vol C Tables 4.2.6.8 and 6.1.1.4'
H H 0.0000 0.0000 'International Tables Vol C Tables 4.2.6.8 and 6.1.1.4'
Eu Eu -8.9294 11.1857 'International Tables Vol C Tables 4.2.6.8 and 6.1.1.4'
O O 0.0492 0.0322 'International Tables Vol C Tables 4.2.6.8 and 6.1.1.4'

loop_
_geom_angle_atom_site_label_1
_geom_angle_atom_site_label_2
_geom_angle_atom_site_label_3
_geom_angle
_geom_angle_site_symmetry_1
_geom_angle_site_symmetry_3
_geom_angle_publ_flag
O3 Eu1 H8A 61.2 . . ?
O3 Eu1 H8B 81.1 . . ?
O6 Eu1 O3 154.21(7) 3_656 . ?
O6 Eu1 O4 152.38(7) 3_656 . ?
O6 Eu1 O1 80.32(7) 3_656 . ?
O6 Eu1 O7 84.24(8) 3_656 . ?
O6 Eu1 O8 76.63(8) 3_656 . ?
O6 Eu1 H8A 93.1 3_656 . ?
O6 Eu1 H8B 74.2 3_656 . ?
O6 Eu1 O2 91.41(8) 3_656 . ?
O4 Eu1 O3 53.16(7) . . ?
O4 Eu1 O1 79.02(7) . . ?
O4 Eu1 O7 74.29(8) . . ?
O4 Eu1 H8A 113.6 . . ?
O4 Eu1 H8B 133.2 . . ?
O4 Eu1 O2 90.99(8) . . ?
O1 Eu1 O3 114.29(7) . . ?
O1 Eu1 H8A 123.6 . . ?
O1 Eu1 H8B 136.9 . . ?
O5 Eu1 O3 82.53(8) . . ?
O5 Eu1 O6 91.45(8) . 3_656 ?
O5 Eu1 O4 99.96(8) . . ?
O5 Eu1 O1 155.66(7) . . ?
O5 Eu1 O7 76.38(7) . . ?
O5 Eu1 O8 76.25(8) . . ?
O5 Eu1 H8A 79.4 . . ?
O5 Eu1 H8B 60.0 . . ?
O5 Eu1 O2 150.11(7) . . ?
O7 Eu1 O3 118.17(7) . . ?
O7 Eu1 O1 80.00(7) . . ?
O7 Eu1 H8A 155.5 . . ?
O7 Eu1 H8B 129.9 . . ?
O8 Eu1 O3 77.59(8) . . ?
O8 Eu1 O4 130.44(8) . . ?
O8 Eu1 O1 123.05(7) . . ?
O8 Eu1 O7 145.97(8) . . ?
O8 Eu1 H8A 16.9 . . ?
O8 Eu1 H8B 16.9 . . ?
O8 Eu1 O2 75.51(7) . . ?
H8A Eu1 H8B 28.2 . . ?
O2 Eu1 O3 82.05(7) . . ?
O2 Eu1 O1 53.72(7) . . ?
O2 Eu1 O7 133.50(7) . . ?
O2 Eu1 H8A 70.8 . . ?
O2 Eu1 H8B 92.4 . . ?
C8 O3 Eu1 92.36(18) . . ?
C15 O6 Eu1 135.97(19) . 3_656 ?
C8 O4 Eu1 96.43(18) . . ?
C1 O1 Eu1 92.85(17) . . ?
C15 O5 Eu1 138.68(19) . . ?
Eu1 O7 H7A 126.8 . . ?
Eu1 O7 H7B 128.4 . . ?
H7A O7 H7B 104.8 . . ?
Eu1 O8 H8A 109.8 . . ?
Eu1 O8 H8B 109.8 . . ?
H8A O8 H8B 104.2 . . ?
C1 O2 Eu1 94.04(17) . . ?
H12A O12 H12B 104.5 . . ?
C12 O10 H10 109.5 . . ?
C5 O9 H9 109.5 . . ?
O3 C8 C9 122.1(3) . . ?
O4 C8 O3 118.0(3) . . ?
O4 C8 C9 119.9(3) . . ?
C10 C9 C8 119.4(3) . . ?
C10 C9 C14 118.6(3) . . ?
C14 C9 C8 121.9(3) . . ?
C7 C2 C1 119.9(3) . . ?
C3 C2 C1 120.6(3) . . ?
C3 C2 C7 119.2(3) . . ?
C9 C10 H10A 119.5 . . ?
C11 C10 C9 121.0(3) . . ?
C11 C10 H10A 119.5 . . ?
C21 C16 C15 120.4(3) . . ?
C21 C16 C17 119.4(3) . . ?
C17 C16 C15 120.2(3) . . ?
C9 C14 H14 119.6 . . ?
C13 C14 C9 120.7(3) . . ?
C13 C14 H14 119.6 . . ?
O1 C1 O2 118.4(3) . . ?
O1 C1 C2 121.0(3) . . ?
O2 C1 C2 120.6(3) . . ?
C14 C13 H13 120.2 . . ?
C14 C13 C12 119.7(3) . . ?
C12 C13 H13 120.2 . . ?
C16 C21 H21 119.9 . . ?
C20 C21 C16 120.2(3) . . ?
C20 C21 H21 119.9 . . ?
O6 C15 C16 118.5(3) . . ?
O5 C15 O6 122.3(3) . . ?
O5 C15 C16 119.2(3) . . ?
C2 C7 H7 119.8 . . ?
C6 C7 C2 120.4(3) . . ?
C6 C7 H7 119.8 . . ?
O10 C12 C13 122.9(3) . . ?
O10 C12 C11 117.0(3) . . ?
C11 C12 C13 120.1(3) . . ?
C16 C17 H17 119.8 . . ?
C18 C17 C16 120.5(3) . . ?
C18 C17 H17 119.8 . . ?
C20 C19 C18 120.4(3) . . ?
O11 C19 C18 121.9(3) . . ?
O11 C19 C20 117.7(3) . . ?
C17 C18 C19 119.5(3) . . ?
C17 C18 H18 120.3 . . ?
C19 C18 H18 120.3 . . ?
C10 C11 C12 119.8(3) . . ?
C10 C11 H11 120.1 . . ?
C12 C11 H11 120.1 . . ?
C2 C3 H3 119.5 . . ?
C4 C3 C2 121.0(3) . . ?
C4 C3 H3 119.5 . . ?
C7 C6 H6 120.1 . . ?
C7 C6 C5 119.8(3) . . ?
C5 C6 H6 120.1 . . ?
O9 C5 C6 122.7(3) . . ?
O9 C5 C4 116.9(3) . . ?
C6 C5 C4 120.4(3) . . ?
C21 C20 C19 120.0(3) . . ?
C21 C20 H20 120.0 . . ?
C19 C20 H20 120.0 . . ?
C3 C4 C5 119.1(3) . . ?
C3 C4 H4 120.4 . . ?
C5 C4 H4 120.4 . . ?
C19 O11 H11A 109.5 . . ?

loop_
_geom_bond_atom_site_label_1
_geom_bond_atom_site_label_2
_geom_bond_distance
_geom_bond_site_symmetry_2
_geom_bond_publ_flag
Eu1 O3 2.479(2) . ?
Eu1 O6 2.348(2) 3_656 ?
Eu1 O4 2.394(2) . ?
Eu1 O1 2.444(2) . ?
Eu1 O5 2.326(2) . ?
Eu1 O7 2.413(2) . ?
Eu1 O8 2.361(2) . ?
Eu1 H8A 2.7712 . ?
Eu1 H8B 2.7714 . ?
Eu1 O2 2.412(2) . ?
O3 C8 1.274(4) . ?
O6 C15 1.290(4) . ?
O4 C8 1.271(4) . ?
O1 C1 1.271(4) . ?
O5 C15 1.258(4) . ?
O7 H7A 0.8832 . ?
O7 H7B 0.8779 . ?
O8 H8A 0.8567 . ?
O8 H8B 0.8569 . ?
O2 C1 1.283(4) . ?
O12 H12A 0.8502 . ?
O12 H12B 0.8500 . ?
O10 H10 0.8200 . ?
O10 C12 1.357(4) . ?
O9 H9 0.8200 . ?
O9 C5 1.362(4) . ?
C8 C9 1.475(4) . ?
C9 C10 1.398(4) . ?
C9 C14 1.405(4) . ?
C2 C1 1.470(4) . ?
C2 C7 1.402(4) . ?
C2 C3 1.397(4) . ?
C10 H10A 0.9300 . ?
C10 C11 1.378(5) . ?
C16 C21 1.393(4) . ?
C16 C15 1.482(4) . ?
C16 C17 1.400(4) . ?
C14 H14 0.9300 . ?
C14 C13 1.381(4) . ?
C13 H13 0.9300 . ?
C13 C12 1.400(4) . ?
C21 H21 0.9300 . ?
C21 C20 1.388(4) . ?
C7 H7 0.9300 . ?
C7 C6 1.382(4) . ?
C12 C11 1.392(5) . ?
C17 H17 0.9300 . ?
C17 C18 1.388(4) . ?
C19 C18 1.394(5) . ?
C19 C20 1.389(5) . ?
C19 O11 1.370(4) . ?
C18 H18 0.9300 . ?
C11 H11 0.9300 . ?
C3 H3 0.9300 . ?
C3 C4 1.382(4) . ?
C6 H6 0.9300 . ?
C6 C5 1.396(4) . ?
C5 C4 1.403(4) . ?
C20 H20 0.9300 . ?
C4 H4 0.9300 . ?
O11 H11A 0.8200 . ?

loop_
_geom_torsion_atom_site_label_1
_geom_torsion_atom_site_label_2
_geom_torsion_atom_site_label_3
_geom_torsion_atom_site_label_4
_geom_torsion
_geom_torsion_site_symmetry_1
_geom_torsion_site_symmetry_2
_geom_torsion_site_symmetry_3
_geom_torsion_site_symmetry_4
_geom_torsion_publ_flag
Eu1 O3 C8 O4 -0.9(3) . . . . ?
Eu1 O3 C8 C9 179.9(3) . . . . ?
Eu1 O6 C15 O5 80.8(4) 3_656 . . . ?
Eu1 O6 C15 C16 -99.7(3) 3_656 . . . ?
Eu1 O4 C8 O3 0.9(3) . . . . ?
Eu1 O4 C8 C9 -179.8(2) . . . . ?
Eu1 O1 C1 O2 9.9(3) . . . . ?
Eu1 O1 C1 C2 -167.0(3) . . . . ?
Eu1 O5 C15 O6 21.5(5) . . . . ?
Eu1 O5 C15 C16 -158.0(2) . . . . ?
Eu1 O2 C1 O1 -10.0(3) . . . . ?
Eu1 O2 C1 C2 166.9(2) . . . . ?
O3 C8 C9 C10 174.5(3) . . . . ?
O3 C8 C9 C14 -7.4(5) . . . . ?
O4 C8 C9 C10 -4.8(4) . . . . ?
O4 C8 C9 C14 173.4(3) . . . . ?
O10 C12 C11 C10 -178.7(3) . . . . ?
O9 C5 C4 C3 177.0(3) . . . . ?
C8 C9 C10 C11 177.3(3) . . . . ?
C8 C9 C14 C13 -177.1(3) . . . . ?
C9 C10 C11 C12 -0.2(5) . . . . ?
C9 C14 C13 C12 -0.2(5) . . . . ?
C2 C7 C6 C5 -1.4(5) . . . . ?
C2 C3 C4 C5 -0.3(5) . . . . ?
C10 C9 C14 C13 1.1(5) . . . . ?
C16 C21 C20 C19 -0.7(5) . . . . ?
C16 C17 C18 C19 -0.6(5) . . . . ?
C14 C9 C10 C11 -1.0(5) . . . . ?
C14 C13 C12 O10 178.9(3) . . . . ?
C14 C13 C12 C11 -1.0(5) . . . . ?
C1 C2 C7 C6 172.7(3) . . . . ?
C1 C2 C3 C4 -171.8(3) . . . . ?
C13 C12 C11 C10 1.1(5) . . . . ?
C21 C16 C15 O6 -9.1(4) . . . . ?
C21 C16 C15 O5 170.4(3) . . . . ?
C21 C16 C17 C18 1.4(5) . . . . ?
C15 C16 C21 C20 -179.9(3) . . . . ?
C15 C16 C17 C18 -179.4(3) . . . . ?
C7 C2 C1 O1 -7.6(5) . . . . ?
C7 C2 C1 O2 175.6(3) . . . . ?
C7 C2 C3 C4 2.5(5) . . . . ?
C7 C6 C5 O9 -176.1(3) . . . . ?
C7 C6 C5 C4 3.7(5) . . . . ?
C17 C16 C21 C20 -0.8(5) . . . . ?
C17 C16 C15 O6 171.8(3) . . . . ?
C17 C16 C15 O5 -8.7(4) . . . . ?
C18 C19 C20 C21 1.5(5) . . . . ?
C3 C2 C1 O1 166.7(3) . . . . ?
C3 C2 C1 O2 -10.1(5) . . . . ?
C3 C2 C7 C6 -1.7(5) . . . . ?
C6 C5 C4 C3 -2.8(5) . . . . ?
C20 C19 C18 C17 -0.8(5) . . . . ?
O11 C19 C18 C17 178.6(3) . . . . ?
O11 C19 C20 C21 -178.0(3) . . . . ?
